data_7251721
loop_
_publ_author_name
'Ferreyra, Joaqu&#xed;n'
'Palopoli, Claudia'
'Pellegri, Nora'
'Terrestre, Gustavo'
'Signorella, Sandra R.'

_publ_section_title
;
 Comparative study of the peroxidase-like activity of copper(ii) complexes
 with N<sub>4</sub> and N<sub>2</sub>O<sub>2</sub> coordination
 environments. Application to the oxidation of phenol at moderate
 temperature.
;
_journal_issue 1
_journal_name_full 'RSC advances'
_journal_page_first 220
_journal_page_last 230
_journal_paper_doi 10.1039/d5ra08195e
_journal_volume 16
_journal_year 2025
_chemical_formula_moiety 'C26 H19 Cu N5, 2(Cl O4)'
_chemical_formula_sum 'C26 H19 Cl2 Cu N5 O8'
_chemical_formula_weight 663.90
_space_group_crystal_system monoclinic
_space_group_IT_number 15
_space_group_name_Hall '-C 2yc'
_space_group_name_H-M_alt 'C 1 2/c 1'
_atom_sites_solution_hydrogens geom
_atom_sites_solution_primary intrinsic-phasing
_audit_creation_method SHELXL-2019/1
_audit_update_record
;
2025-10-15 deposited with the CCDC.	2025-12-16 downloaded from the CCDC.
;
_cell_angle_alpha 90
_cell_angle_beta 98.0860(10)
_cell_angle_gamma 90
_cell_formula_units_Z 4
_cell_length_a 19.7423(6)
_cell_length_b 8.6733(3)
_cell_length_c 15.1399(5)
_cell_measurement_reflns_used 109
_cell_measurement_temperature 298(2)
_cell_measurement_theta_max 12.51
_cell_measurement_theta_min 2.57
_cell_volume 2566.64(15)
_computing_cell_refinement 'SAINT V8.40B (Bruker AXS LLC, 2019)'
_computing_data_collection 'APEX4 v2022.10-1 (Bruker, 2022)'
_computing_data_reduction 'SAINT V8.40B (Bruker AXS LLC, 2019)'
_computing_molecular_graphics 'Bruker SHELXTL'
_computing_publication_material 'Bruker SHELXTL'
_computing_structure_refinement 'SHELXL-2019/1 (Sheldrick, 2019)'
_computing_structure_solution 'SHELXT, VERSION 2018/2'
_diffrn_ambient_temperature 298(2)
_diffrn_measured_fraction_theta_full 0.995
_diffrn_measured_fraction_theta_max 0.995
_diffrn_measurement_device_type 'Bruker D8 Quest ECO Photon II CPAD diffractometer'
_diffrn_measurement_method '\f and \w scans'
_diffrn_radiation_monochromator 'Triumph curved graphite crystal'
_diffrn_radiation_type MoK\a
_diffrn_radiation_wavelength 0.71073
_diffrn_reflns_av_R_equivalents 0.0468
_diffrn_reflns_av_unetI/netI 0.0189
_diffrn_reflns_Laue_measured_fraction_full 0.995
_diffrn_reflns_Laue_measured_fraction_max 0.995
_diffrn_reflns_limit_h_max 23
_diffrn_reflns_limit_h_min -23
_diffrn_reflns_limit_k_max 10
_diffrn_reflns_limit_k_min -10
_diffrn_reflns_limit_l_max 18
_diffrn_reflns_limit_l_min -18
_diffrn_reflns_number 31316
_diffrn_reflns_point_group_measured_fraction_full 0.995
_diffrn_reflns_point_group_measured_fraction_max 0.995
_diffrn_reflns_theta_full 25.242
_diffrn_reflns_theta_max 25.362
_diffrn_reflns_theta_min 2.569
_diffrn_source 'sealed X-ray tube'
_exptl_absorpt_coefficient_mu 1.123
_exptl_absorpt_correction_T_max 0.7452
_exptl_absorpt_correction_T_min 0.6923
_exptl_absorpt_correction_type multi-scan
_exptl_absorpt_process_details
;
 SADABS 2016/2: Krause, L., Herbst-Irmer, R., Sheldrick G.M. & Stalke D.,
 J. Appl. Cryst. 48 (2015) 3-10
;
_exptl_crystal_colour blue
_exptl_crystal_density_diffrn 1.718
_exptl_crystal_description prism
_exptl_crystal_F_000 1348
_exptl_crystal_size_max 0.165
_exptl_crystal_size_mid 0.080
_exptl_crystal_size_min 0.066
_refine_diff_density_max 0.324
_refine_diff_density_min -0.433
_refine_diff_density_rms 0.057
_refine_ls_extinction_method none
_refine_ls_goodness_of_fit_ref 1.045
_refine_ls_hydrogen_treatment constr
_refine_ls_matrix_type full
_refine_ls_number_parameters 193
_refine_ls_number_reflns 2335
_refine_ls_number_restraints 0
_refine_ls_restrained_S_all 1.045
_refine_ls_R_factor_all 0.0458
_refine_ls_R_factor_gt 0.0358
_refine_ls_shift/su_max 0.001
_refine_ls_shift/su_mean 0.000
_refine_ls_structure_factor_coef Fsqd
_refine_ls_weighting_details 'w=1/[\s^2^(Fo^2^)+(0.0487P)^2^+4.9038P] where P=(Fo^2^+2Fc^2^)/3'
_refine_ls_weighting_scheme calc
_refine_ls_wR_factor_gt 0.0934
_refine_ls_wR_factor_ref 0.1002
_reflns_Friedel_coverage 0.000
_reflns_number_gt 1943
_reflns_number_total 2335
_reflns_threshold_expression 'I > 2\s(I)'
_cod_data_source_file d5ra08195e2.cif
_cod_data_source_block JF23Sep_A_0m_a
_cod_original_cell_volume 2566.65(15)
_cod_original_sg_symbol_H-M 'C 2/c'
_cod_database_code 7251721
_shelx_shelxl_version_number 2019/1
_shelx_space_group_comment
;
The symmetry employed for this shelxl refinement is uniquely defined
by the following loop, which should always be used as a source of
symmetry information in preference to the above space-group names.
They are only intended as comments.
;

loop_
_space_group_symop_operation_xyz
'x, y, z'
'-x, y, -z+1/2'
'x+1/2, y+1/2, z'
'-x+1/2, y+1/2, -z+1/2'
'-x, -y, -z'
'x, -y, z-1/2'
'-x+1/2, -y+1/2, -z'
'x+1/2, -y+1/2, z-1/2'

loop_
_atom_site_label
_atom_site_type_symbol
_atom_site_fract_x
_atom_site_fract_y
_atom_site_fract_z
_atom_site_U_iso_or_equiv
_atom_site_adp_type
_atom_site_occupancy
_atom_site_site_symmetry_order
_atom_site_calc_flag
_atom_site_refinement_flags_posn
_atom_site_refinement_flags_adp
_atom_site_refinement_flags_occupancy
_atom_site_disorder_assembly
_atom_site_disorder_group
Cu1 Cu 0.500000 0.51286(5) 0.750000 0.03442(17) Uani 1 2 d S T P . .
N1 N 0.41053(11) 0.5059(2) 0.67175(15) 0.0348(5) Uani 1 1 d . . . . .
N2 N 0.53029(11) 0.3881(2) 0.64458(14) 0.0335(5) Uani 1 1 d . . . . .
N3 N 0.500000 0.7512(4) 0.750000 0.0402(8) Uani 1 2 d S T P . .
C1 C 0.35244(15) 0.5727(4) 0.6858(2) 0.0450(7) Uani 1 1 d . . . . .
H1 H 0.351965 0.632305 0.736808 0.054 Uiso 1 1 calc R U . . .
C8 C 0.54384(16) 0.2034(4) 0.4974(2) 0.0484(7) Uani 1 1 d . . . . .
H8 H 0.549165 0.140952 0.448920 0.058 Uiso 1 1 calc R U . . .
C9 C 0.47886(14) 0.2618(3) 0.50786(17) 0.0375(6) Uani 1 1 d . . . . .
C10 C 0.47488(13) 0.3545(3) 0.58269(17) 0.0314(5) Uani 1 1 d . . . . .
C11 C 0.41752(16) 0.2349(3) 0.44721(19) 0.0449(7) Uani 1 1 d . . . . .
H11 H 0.419104 0.170986 0.398205 0.054 Uiso 1 1 calc R U . . .
C12 C 0.35783(15) 0.2996(3) 0.45945(18) 0.0441(7) Uani 1 1 d . . . . .
H12 H 0.319203 0.281703 0.417984 0.053 Uiso 1 1 calc R U . . .
C13 C 0.500000 0.8804(5) 0.750000 0.0397(9) Uani 1 2 d S T P . .
C14 C 0.500000 1.0471(5) 0.750000 0.0658(14) Uani 1 2 d S T P . .
H14A H 0.486297 1.083978 0.690382 0.099 Uiso 0.5 1 calc R U P A -1
H14B H 0.545157 1.083978 0.771514 0.099 Uiso 0.5 1 calc R U P A -1
H14C H 0.468545 1.083978 0.788104 0.099 Uiso 0.5 1 calc R U P A -1
Cl1 Cl 0.68610(4) 1.00432(8) 0.81382(5) 0.0449(2) Uani 1 1 d . . . . .
O1 O 0.65479(13) 0.9418(4) 0.73142(17) 0.0768(8) Uani 1 1 d . . . . .
O2 O 0.64637(16) 0.9710(5) 0.8815(2) 0.1028(12) Uani 1 1 d . . . . .
O3 O 0.75208(14) 0.9397(4) 0.8372(2) 0.0890(9) Uani 1 1 d . . . . .
O4 O 0.6934(2) 1.1634(3) 0.8055(2) 0.1117(12) Uani 1 1 d . . . . .
C2 C 0.29242(15) 0.5562(4) 0.6267(2) 0.0483(7) Uani 1 1 d . . . . .
H2 H 0.252680 0.605477 0.637973 0.058 Uiso 1 1 calc R U . . .
C3 C 0.29168(15) 0.4679(4) 0.5522(2) 0.0451(7) Uani 1 1 d . . . . .
H3 H 0.251414 0.455309 0.512879 0.054 Uiso 1 1 calc R U . . .
C4 C 0.35234(13) 0.3959(3) 0.53522(17) 0.0366(6) Uani 1 1 d . . . . .
C5 C 0.41090(13) 0.4199(3) 0.59711(16) 0.0322(6) Uani 1 1 d . . . . .
C6 C 0.59060(14) 0.3313(3) 0.63206(19) 0.0421(7) Uani 1 1 d . . . . .
H6 H 0.628758 0.353771 0.673427 0.050 Uiso 1 1 calc R U . . .
C7 C 0.59856(15) 0.2389(4) 0.5586(2) 0.0501(8) Uani 1 1 d . . . . .
H7 H 0.641651 0.201535 0.551684 0.060 Uiso 1 1 calc R U . . .

loop_
_atom_site_aniso_label
_atom_site_aniso_U_11
_atom_site_aniso_U_22
_atom_site_aniso_U_33
_atom_site_aniso_U_23
_atom_site_aniso_U_13
_atom_site_aniso_U_12
Cu1 0.0293(3) 0.0356(3) 0.0353(3) 0.000 -0.00602(18) 0.000
N1 0.0313(12) 0.0364(12) 0.0348(12) 0.0008(9) -0.0018(9) 0.0045(9)
N2 0.0287(11) 0.0337(11) 0.0367(12) 0.0026(9) -0.0006(9) -0.0004(9)
N3 0.0402(19) 0.0361(19) 0.0423(19) 0.000 -0.0009(14) 0.000
C1 0.0377(16) 0.0508(17) 0.0447(16) -0.0010(13) -0.0001(12) 0.0105(13)
C8 0.0515(19) 0.0523(18) 0.0418(16) -0.0044(14) 0.0081(13) 0.0084(14)
C9 0.0414(15) 0.0368(14) 0.0343(14) 0.0005(11) 0.0050(11) -0.0019(12)
C10 0.0313(13) 0.0293(12) 0.0325(13) 0.0044(10) 0.0004(10) -0.0021(10)
C11 0.0516(18) 0.0495(17) 0.0323(14) -0.0064(12) 0.0016(12) -0.0069(14)
C12 0.0418(16) 0.0511(17) 0.0360(15) 0.0009(13) -0.0061(12) -0.0117(13)
C13 0.036(2) 0.038(2) 0.045(2) 0.000 0.0051(17) 0.000
C14 0.054(3) 0.035(2) 0.107(4) 0.000 0.005(3) 0.000
Cl1 0.0388(4) 0.0537(5) 0.0414(4) -0.0055(3) 0.0026(3) -0.0080(3)
O1 0.0639(17) 0.108(2) 0.0554(15) -0.0267(14) -0.0033(13) -0.0197(15)
O2 0.069(2) 0.181(4) 0.0621(17) 0.0074(19) 0.0221(15) -0.030(2)
O3 0.0527(16) 0.126(3) 0.084(2) -0.0115(18) -0.0066(14) 0.0201(16)
O4 0.164(4) 0.0514(17) 0.114(3) -0.0049(16) 0.002(2) -0.0064(19)
C2 0.0312(15) 0.0601(19) 0.0521(18) 0.0075(15) -0.0001(13) 0.0113(13)
C3 0.0291(14) 0.0598(18) 0.0431(16) 0.0103(14) -0.0058(12) -0.0028(13)
C4 0.0311(14) 0.0407(15) 0.0357(14) 0.0077(11) -0.0032(11) -0.0056(11)
C5 0.0313(13) 0.0310(13) 0.0328(13) 0.0052(10) -0.0005(10) -0.0028(10)
C6 0.0288(14) 0.0486(16) 0.0473(16) 0.0022(13) 0.0006(12) 0.0028(12)
C7 0.0375(17) 0.0609(19) 0.0529(18) -0.0001(15) 0.0102(13) 0.0127(14)

loop_
_atom_type_symbol
_atom_type_description
_atom_type_scat_dispersion_real
_atom_type_scat_dispersion_imag
_atom_type_scat_source
C C 0.0033 0.0016 'International Tables Vol C Tables 4.2.6.8 and 6.1.1.4'
H H 0.0000 0.0000 'International Tables Vol C Tables 4.2.6.8 and 6.1.1.4'
Cl Cl 0.1484 0.1585 'International Tables Vol C Tables 4.2.6.8 and 6.1.1.4'
Cu Cu 0.3201 1.2651 'International Tables Vol C Tables 4.2.6.8 and 6.1.1.4'
N N 0.0061 0.0033 'International Tables Vol C Tables 4.2.6.8 and 6.1.1.4'
O O 0.0106 0.0060 'International Tables Vol C Tables 4.2.6.8 and 6.1.1.4'

loop_
_geom_angle_atom_site_label_1
_geom_angle_atom_site_label_2
_geom_angle_atom_site_label_3
_geom_angle
_geom_angle_site_symmetry_1
_geom_angle_site_symmetry_3
_geom_angle_publ_flag
N1 Cu1 N1 176.52(12) 2_656 . ?
N1 Cu1 N3 91.74(6) 2_656 . ?
N1 Cu1 N3 91.74(6) . . ?
N1 Cu1 N2 81.62(8) 2_656 2_656 ?
N1 Cu1 N2 96.56(9) . 2_656 ?
N3 Cu1 N2 121.28(6) . 2_656 ?
N1 Cu1 N2 96.56(9) 2_656 . ?
N1 Cu1 N2 81.62(8) . . ?
N3 Cu1 N2 121.28(6) . . ?
N2 Cu1 N2 117.44(12) 2_656 . ?
C1 N1 C5 118.7(2) . . ?
C1 N1 Cu1 127.36(19) . . ?
C5 N1 Cu1 113.94(17) . . ?
C6 N2 C10 118.1(2) . . ?
C6 N2 Cu1 131.46(18) . . ?
C10 N2 Cu1 110.32(16) . . ?
C13 N3 Cu1 180.0 . . ?
N1 C1 C2 122.0(3) . . ?
N1 C1 H1 119.0 . . ?
C2 C1 H1 119.0 . . ?
C7 C8 C9 119.5(3) . . ?
C7 C8 H8 120.3 . . ?
C9 C8 H8 120.3 . . ?
C10 C9 C8 116.9(3) . . ?
C10 C9 C11 118.3(3) . . ?
C8 C9 C11 124.8(3) . . ?
N2 C10 C9 123.1(2) . . ?
N2 C10 C5 116.7(2) . . ?
C9 C10 C5 120.2(2) . . ?
C12 C11 C9 121.5(3) . . ?
C12 C11 H11 119.2 . . ?
C9 C11 H11 119.2 . . ?
C11 C12 C4 121.4(3) . . ?
C11 C12 H12 119.3 . . ?
C4 C12 H12 119.3 . . ?
N3 C13 C14 180.0 . . ?
C13 C14 H14A 109.5 . . ?
C13 C14 H14B 109.5 . . ?
H14A C14 H14B 109.5 . . ?
C13 C14 H14C 109.5 . . ?
H14A C14 H14C 109.5 . . ?
H14B C14 H14C 109.5 . . ?
O4 Cl1 O2 110.1(2) . . ?
O4 Cl1 O3 108.1(2) . . ?
O2 Cl1 O3 108.9(2) . . ?
O4 Cl1 O1 109.6(2) . . ?
O2 Cl1 O1 110.10(18) . . ?
O3 Cl1 O1 109.84(18) . . ?
C3 C2 C1 120.1(3) . . ?
C3 C2 H2 120.0 . . ?
C1 C2 H2 120.0 . . ?
C2 C3 C4 119.4(3) . . ?
C2 C3 H3 120.3 . . ?
C4 C3 H3 120.3 . . ?
C5 C4 C3 117.2(3) . . ?
C5 C4 C12 118.3(3) . . ?
C3 C4 C12 124.5(2) . . ?
N1 C5 C4 122.7(2) . . ?
N1 C5 C10 117.0(2) . . ?
C4 C5 C10 120.3(2) . . ?
N2 C6 C7 122.0(3) . . ?
N2 C6 H6 119.0 . . ?
C7 C6 H6 119.0 . . ?
C8 C7 C6 120.4(3) . . ?
C8 C7 H7 119.8 . . ?
C6 C7 H7 119.8 . . ?

loop_
_geom_bond_atom_site_label_1
_geom_bond_atom_site_label_2
_geom_bond_distance
_geom_bond_site_symmetry_2
_geom_bond_publ_flag
Cu1 N1 1.985(2) 2_656 ?
Cu1 N1 1.985(2) . ?
Cu1 N3 2.067(3) . ?
Cu1 N2 2.084(2) 2_656 ?
Cu1 N2 2.084(2) . ?
N1 C1 1.329(4) . ?
N1 C5 1.355(3) . ?
N2 C6 1.326(3) . ?
N2 C10 1.368(3) . ?
N3 C13 1.121(5) . ?
C1 C2 1.388(4) . ?
C1 H1 0.9300 . ?
C8 C7 1.356(4) . ?
C8 C9 1.409(4) . ?
C8 H8 0.9300 . ?
C9 C10 1.400(4) . ?
C9 C11 1.432(4) . ?
C10 C5 1.429(4) . ?
C11 C12 1.341(4) . ?
C11 H11 0.9300 . ?
C12 C4 1.436(4) . ?
C12 H12 0.9300 . ?
C13 C14 1.445(6) . ?
C14 H14A 0.9600 . ?
C14 H14B 0.9600 . ?
C14 H14C 0.9600 . ?
Cl1 O4 1.395(3) . ?
Cl1 O2 1.406(3) . ?
Cl1 O3 1.416(3) . ?
Cl1 O1 1.420(2) . ?
C2 C3 1.362(5) . ?
C2 H2 0.9300 . ?
C3 C4 1.406(4) . ?
C3 H3 0.9300 . ?
C4 C5 1.398(3) . ?
C6 C7 1.397(4) . ?
C6 H6 0.9300 . ?
C7 H7 0.9300 . ?

loop_
_geom_hbond_atom_site_label_D
_geom_hbond_atom_site_label_H
_geom_hbond_atom_site_label_A
_geom_hbond_distance_DH
_geom_hbond_distance_HA
_geom_hbond_distance_DA
_geom_hbond_angle_DHA
_geom_hbond_site_symmetry_A
_geom_hbond_publ_flag
C14 H14B^a Cl1 0.96 2.85 3.6838(9) 145.7 . yes
C14 H14B^a O1 0.96 2.64 3.239(3) 121.3 . yes
C14 H14B^a O2 0.96 2.61 3.337(4) 133.1 . yes
C6 H6 O3 0.93 2.49 3.216(4) 134.5 4_646 yes

loop_
_geom_torsion_atom_site_label_1
_geom_torsion_atom_site_label_2
_geom_torsion_atom_site_label_3
_geom_torsion_atom_site_label_4
_geom_torsion
_geom_torsion_site_symmetry_1
_geom_torsion_site_symmetry_2
_geom_torsion_site_symmetry_3
_geom_torsion_site_symmetry_4
_geom_torsion_publ_flag
C5 N1 C1 C2 0.3(4) . . . . ?
Cu1 N1 C1 C2 -178.4(2) . . . . ?
C7 C8 C9 C10 -0.2(4) . . . . ?
C7 C8 C9 C11 178.9(3) . . . . ?
C6 N2 C10 C9 0.9(4) . . . . ?
Cu1 N2 C10 C9 -175.1(2) . . . . ?
C6 N2 C10 C5 -178.8(2) . . . . ?
Cu1 N2 C10 C5 5.3(3) . . . . ?
C8 C9 C10 N2 -0.5(4) . . . . ?
C11 C9 C10 N2 -179.7(2) . . . . ?
C8 C9 C10 C5 179.0(2) . . . . ?
C11 C9 C10 C5 -0.2(4) . . . . ?
C10 C9 C11 C12 2.0(4) . . . . ?
C8 C9 C11 C12 -177.2(3) . . . . ?
C9 C11 C12 C4 -1.6(4) . . . . ?
N1 C1 C2 C3 0.8(5) . . . . ?
C1 C2 C3 C4 -1.0(5) . . . . ?
C2 C3 C4 C5 0.0(4) . . . . ?
C2 C3 C4 C12 179.6(3) . . . . ?
C11 C12 C4 C5 -0.6(4) . . . . ?
C11 C12 C4 C3 179.8(3) . . . . ?
C1 N1 C5 C4 -1.4(4) . . . . ?
Cu1 N1 C5 C4 177.54(19) . . . . ?
C1 N1 C5 C10 177.8(2) . . . . ?
Cu1 N1 C5 C10 -3.3(3) . . . . ?
C3 C4 C5 N1 1.2(4) . . . . ?
C12 C4 C5 N1 -178.4(2) . . . . ?
C3 C4 C5 C10 -177.9(2) . . . . ?
C12 C4 C5 C10 2.4(4) . . . . ?
N2 C10 C5 N1 -1.6(3) . . . . ?
C9 C10 C5 N1 178.8(2) . . . . ?
N2 C10 C5 C4 177.6(2) . . . . ?
C9 C10 C5 C4 -2.0(4) . . . . ?
C10 N2 C6 C7 -0.4(4) . . . . ?
Cu1 N2 C6 C7 174.5(2) . . . . ?
C9 C8 C7 C6 0.7(5) . . . . ?
N2 C6 C7 C8 -0.4(5) . . . . ?
